data_1577142
loop_
_publ_author_name
'Wang, Zijian'
'Zhou, Mu-Yang'
'Mao, Shanshan'
'Wu, Yi-Lu'
'Li, Shenfang'
'Zhou, Xin'
'Guo, Fu-An'
'Yu, Liang'
'Gao, Manglai'
'Wang, Hao'

_publ_section_title
;
 High-Capacity Sieving of C3F6 and C3F8 by a Copper-Based MOF with
 Interconnected Gourd-Shaped Channels
;
_journal_name_full 'Chemical Science'
_journal_paper_doi 10.1039/D6SC01756H
_journal_year 2026
_chemical_formula_moiety 'C21 H13 Cu O7 P'
_chemical_formula_sum 'C21 H13 Cu O7 P'
_chemical_formula_weight 471.82
_space_group_crystal_system orthorhombic
_space_group_IT_number 60
_space_group_name_Hall '-P 2n 2ab'
_space_group_name_H-M_alt 'P b c n'
_atom_sites_solution_hydrogens mixed
_atom_sites_solution_primary dual
_audit_creation_date 2026-04-07
_audit_creation_method
;
Olex2 1.3
(compiled 2020.11.12 svn.r5f609507 for OlexSys, GUI svn.r6408)
;
_audit_update_record
;
2026-04-07 deposited with the CCDC.	2026-04-23 downloaded from the CCDC.
;
_cell_angle_alpha 90
_cell_angle_beta 90
_cell_angle_gamma 90
_cell_formula_units_Z 8
_cell_length_a 16.2972(7)
_cell_length_b 23.6542(12)
_cell_length_c 14.4505(7)
_cell_measurement_reflns_used 7196
_cell_measurement_temperature 200.0
_cell_measurement_theta_max 68.310
_cell_measurement_theta_min 3.293
_cell_volume 5570.6(5)
_computing_cell_refinement 'SAINT V8.38A (Bruker, 2018)'
_computing_data_reduction 'SAINT V8.38A (Bruker, 2018)'
_computing_molecular_graphics 'Olex2 1.3 (Dolomanov et al., 2009)'
_computing_publication_material 'Olex2 1.3 (Dolomanov et al., 2009)'
_computing_structure_refinement 'SHELXL 2017/1 (Sheldrick, 2015)'
_computing_structure_solution 'SHELXT 2014/5 (Sheldrick, 2014)'
_diffrn_ambient_temperature 200.0
_diffrn_measured_fraction_theta_full 0.986
_diffrn_measured_fraction_theta_max 0.985
_diffrn_measurement_device_type 'Bruker APEX-II CCD'
_diffrn_measurement_method '\f and \w scans'
_diffrn_radiation_type CuK\a
_diffrn_radiation_wavelength 1.54178
_diffrn_reflns_av_R_equivalents 0.0878
_diffrn_reflns_av_unetI/netI 0.0830
_diffrn_reflns_Laue_measured_fraction_full 0.986
_diffrn_reflns_Laue_measured_fraction_max 0.985
_diffrn_reflns_limit_h_max 17
_diffrn_reflns_limit_h_min -19
_diffrn_reflns_limit_k_max 17
_diffrn_reflns_limit_k_min -28
_diffrn_reflns_limit_l_max 10
_diffrn_reflns_limit_l_min -17
_diffrn_reflns_number 18711
_diffrn_reflns_point_group_measured_fraction_full 0.986
_diffrn_reflns_point_group_measured_fraction_max 0.985
_diffrn_reflns_theta_full 67.679
_diffrn_reflns_theta_max 68.365
_diffrn_reflns_theta_min 3.737
_diffrn_source_current 1.0
_diffrn_source_power 0.05
_diffrn_source_voltage 50.0
_diffrn_standards_number 0
_exptl_absorpt_coefficient_mu 1.921
_exptl_absorpt_correction_T_max 0.7338
_exptl_absorpt_correction_T_min 0.5973
_exptl_absorpt_correction_type multi-scan
_exptl_absorpt_process_details
;
SADABS-2016/2 (Bruker,2016/2) was used for absorption correction.
wR2(int) was 0.1238 before and 0.1024 after correction.
The Ratio of minimum to maximum transmission is 0.8140.
The \l/2 correction factor is Not present.
;
_exptl_crystal_colour blue
_exptl_crystal_colour_primary blue
_exptl_crystal_density_diffrn 1.125
_exptl_crystal_description plate
_exptl_crystal_F_000 1912
_exptl_crystal_size_max 0.164
_exptl_crystal_size_mid 0.134
_exptl_crystal_size_min 0.054
_refine_diff_density_max 1.852
_refine_diff_density_min -0.621
_refine_diff_density_rms 0.230
_refine_ls_extinction_method none
_refine_ls_goodness_of_fit_ref 1.263
_refine_ls_hydrogen_treatment mixed
_refine_ls_matrix_type full
_refine_ls_number_parameters 274
_refine_ls_number_reflns 5054
_refine_ls_number_restraints 2
_refine_ls_restrained_S_all 1.263
_refine_ls_R_factor_all 0.1097
_refine_ls_R_factor_gt 0.0976
_refine_ls_shift/su_max 0.001
_refine_ls_shift/su_mean 0.000
_refine_ls_structure_factor_coef Fsqd
_refine_ls_weighting_details 'w=1/[\s^2^(Fo^2^)+(0.2000P)^2^] where P=(Fo^2^+2Fc^2^)/3'
_refine_ls_weighting_scheme calc
_refine_ls_wR_factor_gt 0.2869
_refine_ls_wR_factor_ref 0.3073
_reflns_Friedel_coverage 0.000
_reflns_number_gt 4093
_reflns_number_total 5054
_reflns_threshold_expression 'I > 2\s(I)'
_cod_data_source_file d6sc01756h2.cif
_cod_data_source_block 2405_wzj
_cod_database_code 1577142
_shelx_shelxl_version_number 2017/1
_shelx_space_group_comment
;
The symmetry employed for this shelxl refinement is uniquely defined
by the following loop, which should always be used as a source of
symmetry information in preference to the above space-group names.
They are only intended as comments.
;
_shelx_estimated_absorpt_t_max 0.903
_shelx_estimated_absorpt_t_min 0.744
_olex2_refinement_description
;
1. Fixed Uiso
 At 1.2 times of:
  All C(H) groups, All O(H) groups
2. Restrained distances
 O3-H3
 0.84 with sigma of 0.02
 O4_$1-H3
 1.82 with sigma of 0.02
3.a Aromatic/amide H refined with riding coordinates:
 C3(H3A), C4(H4), C6(H6), C7(H7), C10(H10), C11(H11), C13(H13), C14(H14),
 C17(H17), C18(H18), C20(H20), C21(H21)
;
_olex2_submission_special_instructions 'No special instructions were received'

loop_
_space_group_symop_operation_xyz
'x, y, z'
'-x+1/2, -y+1/2, z+1/2'
'-x, y, -z+1/2'
'x+1/2, -y+1/2, -z'
'-x, -y, -z'
'x-1/2, y-1/2, -z-1/2'
'x, -y, z-1/2'
'-x-1/2, y-1/2, z'

loop_
_atom_site_label
_atom_site_type_symbol
_atom_site_fract_x
_atom_site_fract_y
_atom_site_fract_z
_atom_site_U_iso_or_equiv
_atom_site_adp_type
_atom_site_occupancy
_atom_site_site_symmetry_order
_atom_site_calc_flag
_atom_site_refinement_flags_posn
_atom_site_refinement_flags_adp
_atom_site_refinement_flags_occupancy
_atom_site_disorder_assembly
_atom_site_disorder_group
Cu1 Cu 0.44021(4) 0.14703(3) 0.18925(4) 0.0223(3) Uani 1 1 d . . . . .
P1 P 0.23334(7) 0.38834(5) 0.57239(7) 0.0234(4) Uani 1 1 d . . . . .
O1 O 0.3885(2) 0.19727(16) 0.2811(2) 0.0346(8) Uani 1 1 d . . . . .
O2 O 0.5031(2) 0.21266(14) 0.3642(3) 0.0345(8) Uani 1 1 d . . . . .
O3 O 0.4468(4) 0.4392(3) 0.9646(4) 0.090(2) Uani 1 1 d D . . . .
H3 H 0.467(4) 0.449(4) 1.017(3) 0.108 Uiso 1 1 d D U . . .
O4 O 0.4606(4) 0.5232(3) 0.8968(4) 0.0749(16) Uani 1 1 d . . . . .
O5 O 0.0144(2) 0.59709(15) 0.3812(2) 0.0311(8) Uani 1 1 d . . . . .
O6 O 0.0990(2) 0.58127(15) 0.2618(2) 0.0315(8) Uani 1 1 d . . . . .
O7 O 0.1630(2) 0.35317(14) 0.6050(2) 0.0309(8) Uani 1 1 d . . . . .
C1 C 0.4296(3) 0.2219(2) 0.3432(4) 0.0308(11) Uani 1 1 d . . . . .
C2 C 0.3837(3) 0.2659(2) 0.3977(4) 0.0329(11) Uani 1 1 d . . . . .
C3 C 0.3008(3) 0.2721(3) 0.3847(4) 0.0464(14) Uani 1 1 d . . . . .
H3A H 0.272879 0.249573 0.340234 0.056 Uiso 1 1 calc R U . . .
C4 C 0.2582(4) 0.3113(3) 0.4370(4) 0.0492(16) Uani 1 1 d . . . . .
H4 H 0.200586 0.315140 0.428862 0.059 Uiso 1 1 calc R U . . .
C5 C 0.2979(3) 0.3450(2) 0.5008(3) 0.0278(10) Uani 1 1 d . . . . .
C6 C 0.3812(3) 0.3404(3) 0.5105(4) 0.0412(13) Uani 1 1 d . . . . .
H6 H 0.409536 0.365019 0.551475 0.049 Uiso 1 1 calc R U . . .
C7 C 0.4248(3) 0.2998(3) 0.4609(4) 0.0434(14) Uani 1 1 d . . . . .
H7 H 0.482124 0.295327 0.470210 0.052 Uiso 1 1 calc R U . . .
C8 C 0.0746(3) 0.5730(2) 0.3430(3) 0.0265(9) Uani 1 1 d . . . . .
C9 C 0.1200(3) 0.5306(2) 0.4003(3) 0.0283(10) Uani 1 1 d . . . . .
C10 C 0.1820(3) 0.4981(2) 0.3617(3) 0.0364(12) Uani 1 1 d . . . . .
H10 H 0.197791 0.503955 0.299100 0.044 Uiso 1 1 calc R U . . .
C11 C 0.2214(3) 0.4567(2) 0.4145(4) 0.0368(12) Uani 1 1 d . . . . .
H11 H 0.264053 0.434587 0.388044 0.044 Uiso 1 1 calc R U . . .
C12 C 0.1979(3) 0.4478(2) 0.5058(3) 0.0269(9) Uani 1 1 d . . . . .
C13 C 0.1382(3) 0.4817(2) 0.5452(3) 0.0320(11) Uani 1 1 d . . . . .
H13 H 0.123949 0.476724 0.608466 0.038 Uiso 1 1 calc R U . . .
C14 C 0.0992(3) 0.5227(2) 0.4932(3) 0.0337(11) Uani 1 1 d . . . . .
H14 H 0.057973 0.545552 0.520695 0.040 Uiso 1 1 calc R U . . .
C15 C 0.4346(4) 0.4733(4) 0.8987(5) 0.0577(18) Uani 1 1 d . . . . .
C16 C 0.3867(4) 0.4523(3) 0.8166(4) 0.0446(14) Uani 1 1 d . . . . .
C17 C 0.3827(4) 0.4843(3) 0.7374(4) 0.0495(15) Uani 1 1 d . . . . .
H17 H 0.411247 0.519194 0.734016 0.059 Uiso 1 1 calc R U . . .
C18 C 0.3367(4) 0.4655(3) 0.6620(4) 0.0432(13) Uani 1 1 d . . . . .
H18 H 0.334183 0.487553 0.607106 0.052 Uiso 1 1 calc R U . . .
C19 C 0.2948(3) 0.4147(2) 0.6675(3) 0.0296(10) Uani 1 1 d . . . . .
C20 C 0.2983(4) 0.3831(3) 0.7480(4) 0.0460(14) Uani 1 1 d . . . . .
H20 H 0.267848 0.348919 0.752325 0.055 Uiso 1 1 calc R U . . .
C21 C 0.3454(5) 0.4005(4) 0.8219(4) 0.0579(18) Uani 1 1 d . . . . .
H21 H 0.349745 0.377725 0.875784 0.069 Uiso 1 1 calc R U . . .

loop_
_atom_site_aniso_label
_atom_site_aniso_U_11
_atom_site_aniso_U_22
_atom_site_aniso_U_33
_atom_site_aniso_U_23
_atom_site_aniso_U_13
_atom_site_aniso_U_12
Cu1 0.0228(5) 0.0204(5) 0.0238(5) 0.0001(2) 0.0023(2) 0.0002(2)
P1 0.0241(6) 0.0237(7) 0.0224(6) -0.0020(4) -0.0016(4) 0.0052(4)
O1 0.0317(17) 0.036(2) 0.0362(18) -0.0098(15) 0.0038(14) 0.0040(14)
O2 0.0304(18) 0.0297(18) 0.0435(19) -0.0091(15) 0.0020(14) 0.0045(14)
O3 0.100(5) 0.113(6) 0.058(3) -0.011(3) -0.047(3) -0.006(4)
O4 0.078(3) 0.089(4) 0.058(3) -0.024(3) -0.023(3) -0.013(3)
O5 0.0306(17) 0.0339(18) 0.0289(16) 0.0057(14) -0.0011(13) 0.0087(14)
O6 0.0342(18) 0.0294(18) 0.0308(16) 0.0039(14) 0.0009(14) 0.0067(14)
O7 0.0288(17) 0.0294(19) 0.0345(18) 0.0024(13) 0.0042(14) 0.0013(12)
C1 0.035(3) 0.024(2) 0.034(2) -0.004(2) 0.007(2) 0.000(2)
C2 0.036(3) 0.026(2) 0.036(2) -0.006(2) 0.005(2) 0.004(2)
C3 0.037(3) 0.048(3) 0.054(3) -0.027(3) -0.009(2) 0.008(2)
C4 0.033(3) 0.058(4) 0.056(3) -0.029(3) -0.006(2) 0.013(3)
C5 0.028(2) 0.029(2) 0.027(2) -0.0026(19) 0.0002(18) 0.0058(18)
C6 0.029(2) 0.044(3) 0.051(3) -0.022(3) -0.002(2) 0.000(2)
C7 0.029(2) 0.047(3) 0.055(3) -0.018(3) 0.001(2) 0.005(2)
C8 0.030(2) 0.022(2) 0.027(2) 0.0017(18) -0.0045(18) -0.0014(18)
C9 0.030(2) 0.027(2) 0.028(2) 0.0030(18) -0.0010(18) 0.0022(19)
C10 0.042(3) 0.039(3) 0.029(2) 0.009(2) 0.004(2) 0.013(2)
C11 0.040(3) 0.037(3) 0.033(2) 0.007(2) 0.007(2) 0.015(2)
C12 0.029(2) 0.027(2) 0.026(2) -0.0016(18) -0.0012(17) 0.0048(18)
C13 0.041(3) 0.030(3) 0.025(2) 0.0041(19) 0.002(2) 0.009(2)
C14 0.037(3) 0.034(3) 0.030(2) 0.001(2) 0.002(2) 0.012(2)
C15 0.049(4) 0.083(5) 0.041(3) -0.014(3) -0.015(3) 0.002(3)
C16 0.037(3) 0.059(4) 0.038(3) -0.014(3) -0.007(2) 0.005(3)
C17 0.045(3) 0.058(4) 0.045(3) -0.015(3) -0.006(2) -0.015(3)
C18 0.043(3) 0.051(4) 0.035(3) -0.004(2) -0.003(2) -0.012(3)
C19 0.026(2) 0.030(3) 0.033(2) -0.0080(19) -0.0028(19) 0.0062(19)
C20 0.056(4) 0.044(3) 0.037(3) 0.001(2) -0.017(3) -0.003(3)
C21 0.067(4) 0.070(5) 0.036(3) 0.002(3) -0.017(3) 0.008(4)

loop_
_atom_type_symbol
_atom_type_description
_atom_type_scat_dispersion_real
_atom_type_scat_dispersion_imag
_atom_type_scat_source
C C 0.0181 0.0091 'International Tables Vol C Tables 4.2.6.8 and 6.1.1.4'
H H 0.0000 0.0000 'International Tables Vol C Tables 4.2.6.8 and 6.1.1.4'
Cu Cu -1.9646 0.5888 'International Tables Vol C Tables 4.2.6.8 and 6.1.1.4'
O O 0.0492 0.0322 'International Tables Vol C Tables 4.2.6.8 and 6.1.1.4'
P P 0.2955 0.4335 'International Tables Vol C Tables 4.2.6.8 and 6.1.1.4'

loop_
_geom_angle_atom_site_label_1
_geom_angle_atom_site_label_2
_geom_angle_atom_site_label_3
_geom_angle
_geom_angle_site_symmetry_1
_geom_angle_site_symmetry_3
_geom_angle_publ_flag
O1 Cu1 Cu1 82.35(11) . 3_655 ?
O1 Cu1 O5 166.02(15) . 6_656 ?
O1 Cu1 O6 88.82(15) . 8_655 ?
O1 Cu1 O7 92.86(14) . 2_554 ?
O2 Cu1 Cu1 85.03(11) 3_655 3_655 ?
O2 Cu1 O1 89.37(16) 3_655 . ?
O2 Cu1 O5 88.98(15) 3_655 6_656 ?
O2 Cu1 O6 168.46(14) 3_655 8_655 ?
O2 Cu1 O7 98.78(14) 3_655 2_554 ?
O5 Cu1 Cu1 83.68(10) 6_656 3_655 ?
O5 Cu1 O6 90.02(15) 6_656 8_655 ?
O5 Cu1 O7 101.11(14) 6_656 2_554 ?
O6 Cu1 Cu1 83.43(10) 8_655 3_655 ?
O6 Cu1 O7 92.70(14) 8_655 2_554 ?
O7 Cu1 Cu1 173.88(11) 2_554 3_655 ?
O7 P1 C5 108.2(2) . . ?
O7 P1 C12 111.0(2) . . ?
O7 P1 C19 112.2(2) . . ?
C5 P1 C12 109.0(2) . . ?
C5 P1 C19 108.0(2) . . ?
C12 P1 C19 108.3(2) . . ?
C1 O1 Cu1 122.1(3) . . ?
C1 O2 Cu1 119.5(3) . 3_655 ?
C15 O3 H3 123(7) . . ?
C8 O5 Cu1 121.4(3) . 6_566 ?
C8 O6 Cu1 121.0(3) . 8_665 ?
P1 O7 Cu1 143.9(2) . 2 ?
O1 C1 C2 115.4(4) . . ?
O2 C1 O1 126.7(5) . . ?
O2 C1 C2 117.9(4) . . ?
C3 C2 C1 119.4(5) . . ?
C3 C2 C7 120.3(5) . . ?
C7 C2 C1 120.3(5) . . ?
C2 C3 H3A 120.3 . . ?
C2 C3 C4 119.4(5) . . ?
C4 C3 H3A 120.3 . . ?
C3 C4 H4 119.5 . . ?
C5 C4 C3 121.1(5) . . ?
C5 C4 H4 119.5 . . ?
C4 C5 P1 116.0(4) . . ?
C6 C5 P1 124.5(4) . . ?
C6 C5 C4 119.3(5) . . ?
C5 C6 H6 119.8 . . ?
C5 C6 C7 120.4(5) . . ?
C7 C6 H6 119.8 . . ?
C2 C7 C6 119.4(5) . . ?
C2 C7 H7 120.3 . . ?
C6 C7 H7 120.3 . . ?
O5 C8 C9 116.4(4) . . ?
O6 C8 O5 125.8(4) . . ?
O6 C8 C9 117.7(4) . . ?
C10 C9 C8 120.6(4) . . ?
C10 C9 C14 119.3(4) . . ?
C14 C9 C8 120.1(4) . . ?
C9 C10 H10 119.9 . . ?
C9 C10 C11 120.2(5) . . ?
C11 C10 H10 119.9 . . ?
C10 C11 H11 120.1 . . ?
C12 C11 C10 119.8(5) . . ?
C12 C11 H11 120.1 . . ?
C11 C12 P1 122.5(4) . . ?
C13 C12 P1 117.2(4) . . ?
C13 C12 C11 119.9(4) . . ?
C12 C13 H13 119.8 . . ?
C14 C13 C12 120.3(4) . . ?
C14 C13 H13 119.8 . . ?
C9 C14 H14 119.8 . . ?
C13 C14 C9 120.4(5) . . ?
C13 C14 H14 119.8 . . ?
O3 C15 C16 117.7(7) . . ?
O4 C15 O3 124.4(6) . . ?
O4 C15 C16 117.9(7) . . ?
C17 C16 C15 120.0(6) . . ?
C17 C16 C21 120.3(5) . . ?
C21 C16 C15 119.7(6) . . ?
C16 C17 H17 119.9 . . ?
C16 C17 C18 120.1(6) . . ?
C18 C17 H17 119.9 . . ?
C17 C18 H18 120.1 . . ?
C19 C18 C17 119.7(6) . . ?
C19 C18 H18 120.1 . . ?
C18 C19 P1 121.9(4) . . ?
C20 C19 P1 118.3(4) . . ?
C20 C19 C18 119.9(5) . . ?
C19 C20 H20 119.6 . . ?
C21 C20 C19 120.7(6) . . ?
C21 C20 H20 119.6 . . ?
C16 C21 H21 120.4 . . ?
C20 C21 C16 119.2(6) . . ?
C20 C21 H21 120.4 . . ?

loop_
_geom_bond_atom_site_label_1
_geom_bond_atom_site_label_2
_geom_bond_distance
_geom_bond_site_symmetry_2
_geom_bond_publ_flag
Cu1 Cu1 2.6231(13) 3_655 ?
Cu1 O1 1.971(3) . ?
Cu1 O2 1.965(3) 3_655 ?
Cu1 O5 1.973(3) 6_656 ?
Cu1 O6 1.981(3) 8_655 ?
Cu1 O7 2.077(3) 2_554 ?
P1 O7 1.492(4) . ?
P1 C5 1.798(5) . ?
P1 C12 1.800(5) . ?
P1 C19 1.812(5) . ?
O1 C1 1.262(6) . ?
O2 C1 1.255(6) . ?
O3 H3 0.857(18) . ?
O3 C15 1.264(10) . ?
O4 C15 1.254(10) . ?
O5 C8 1.262(6) . ?
O6 C8 1.254(6) . ?
C1 C2 1.504(7) . ?
C2 C3 1.372(7) . ?
C2 C7 1.387(8) . ?
C3 H3A 0.9500 . ?
C3 C4 1.384(8) . ?
C4 H4 0.9500 . ?
C4 C5 1.379(8) . ?
C5 C6 1.370(7) . ?
C6 H6 0.9500 . ?
C6 C7 1.393(8) . ?
C7 H7 0.9500 . ?
C8 C9 1.497(7) . ?
C9 C10 1.388(7) . ?
C9 C14 1.397(7) . ?
C10 H10 0.9500 . ?
C10 C11 1.398(7) . ?
C11 H11 0.9500 . ?
C11 C12 1.389(7) . ?
C12 C13 1.383(7) . ?
C13 H13 0.9500 . ?
C13 C14 1.382(7) . ?
C14 H14 0.9500 . ?
C15 C16 1.505(8) . ?
C16 C17 1.373(10) . ?
C16 C21 1.399(11) . ?
C17 H17 0.9500 . ?
C17 C18 1.394(8) . ?
C18 H18 0.9500 . ?
C18 C19 1.385(8) . ?
C19 C20 1.384(8) . ?
C20 H20 0.9500 . ?
C20 C21 1.379(9) . ?
C21 H21 0.9500 . ?

loop_
_geom_torsion_atom_site_label_1
_geom_torsion_atom_site_label_2
_geom_torsion_atom_site_label_3
_geom_torsion_atom_site_label_4
_geom_torsion
_geom_torsion_site_symmetry_1
_geom_torsion_site_symmetry_2
_geom_torsion_site_symmetry_3
_geom_torsion_site_symmetry_4
_geom_torsion_publ_flag
Cu1 O1 C1 O2 -10.8(7) . . . . ?
Cu1 O1 C1 C2 170.4(3) . . . . ?
Cu1 O2 C1 O1 -9.5(7) 3_655 . . . ?
Cu1 O2 C1 C2 169.3(3) 3_655 . . . ?
Cu1 O5 C8 O6 6.9(7) 6_566 . . . ?
Cu1 O5 C8 C9 -172.5(3) 6_566 . . . ?
Cu1 O6 C8 O5 13.8(7) 8_665 . . . ?
Cu1 O6 C8 C9 -166.8(3) 8_665 . . . ?
P1 C5 C6 C7 170.8(5) . . . . ?
P1 C12 C13 C14 -170.1(4) . . . . ?
P1 C19 C20 C21 178.7(5) . . . . ?
O1 C1 C2 C3 7.2(8) . . . . ?
O1 C1 C2 C7 -173.2(5) . . . . ?
O2 C1 C2 C3 -171.8(5) . . . . ?
O2 C1 C2 C7 7.8(8) . . . . ?
O3 C15 C16 C17 -169.7(7) . . . . ?
O3 C15 C16 C21 11.3(10) . . . . ?
O4 C15 C16 C17 9.3(10) . . . . ?
O4 C15 C16 C21 -169.6(7) . . . . ?
O5 C8 C9 C10 173.8(5) . . . . ?
O5 C8 C9 C14 -5.0(7) . . . . ?
O6 C8 C9 C10 -5.7(7) . . . . ?
O6 C8 C9 C14 175.5(5) . . . . ?
O7 P1 C5 C4 44.5(5) . . . . ?
O7 P1 C5 C6 -130.4(5) . . . . ?
O7 P1 C12 C11 -120.8(4) . . . . ?
O7 P1 C12 C13 52.0(5) . . . . ?
O7 P1 C19 C18 -150.1(4) . . . . ?
O7 P1 C19 C20 28.9(5) . . . . ?
C1 C2 C3 C4 177.9(6) . . . . ?
C1 C2 C7 C6 179.9(5) . . . . ?
C2 C3 C4 C5 1.1(11) . . . . ?
C3 C2 C7 C6 -0.5(9) . . . . ?
C3 C4 C5 P1 -173.4(6) . . . . ?
C3 C4 C5 C6 1.7(10) . . . . ?
C4 C5 C6 C7 -3.9(9) . . . . ?
C5 P1 O7 Cu1 175.6(3) . . . 2 ?
C5 P1 C12 C11 -1.6(5) . . . . ?
C5 P1 C12 C13 171.1(4) . . . . ?
C5 P1 C19 C18 90.7(5) . . . . ?
C5 P1 C19 C20 -90.3(5) . . . . ?
C5 C6 C7 C2 3.4(10) . . . . ?
C7 C2 C3 C4 -1.7(10) . . . . ?
C8 C9 C10 C11 -176.9(5) . . . . ?
C8 C9 C14 C13 176.9(5) . . . . ?
C9 C10 C11 C12 0.4(9) . . . . ?
C10 C9 C14 C13 -1.9(8) . . . . ?
C10 C11 C12 P1 169.7(4) . . . . ?
C10 C11 C12 C13 -2.8(8) . . . . ?
C11 C12 C13 C14 2.8(8) . . . . ?
C12 P1 O7 Cu1 -64.8(4) . . . 2 ?
C12 P1 C5 C4 -76.4(5) . . . . ?
C12 P1 C5 C6 108.8(5) . . . . ?
C12 P1 C19 C18 -27.3(5) . . . . ?
C12 P1 C19 C20 151.7(4) . . . . ?
C12 C13 C14 C9 -0.5(8) . . . . ?
C14 C9 C10 C11 1.9(8) . . . . ?
C15 C16 C17 C18 -178.4(6) . . . . ?
C15 C16 C21 C20 176.7(6) . . . . ?
C16 C17 C18 C19 0.4(10) . . . . ?
C17 C16 C21 C20 -2.3(10) . . . . ?
C17 C18 C19 P1 179.5(5) . . . . ?
C17 C18 C19 C20 0.5(9) . . . . ?
C18 C19 C20 C21 -2.3(9) . . . . ?
C19 P1 O7 Cu1 56.5(4) . . . 2 ?
C19 P1 C5 C4 166.1(5) . . . . ?
C19 P1 C5 C6 -8.7(6) . . . . ?
C19 P1 C12 C11 115.7(5) . . . . ?
C19 P1 C12 C13 -71.5(4) . . . . ?
C19 C20 C21 C16 3.2(10) . . . . ?
C21 C16 C17 C18 0.5(10) . . . . ?
